data_4345044
loop_
_publ_author_name
'Feng, Xun'
'Feng, Yuquan'
'Guo, Nan'
'Sun, Yiling'
'Zhang, Tian'
'Ma, Lufang'
'Wang, Liya'

_publ_section_title
;
 Series d-f Heteronuclear Metal-Organic Frameworks: Color Tunability and
 Luminescent Probe with Switchable Properties.
;
_journal_issue 3
_journal_name_full 'Inorganic chemistry'
_journal_page_first 1713
_journal_page_last 1721
_journal_paper_doi 10.1021/acs.inorgchem.6b02851
_journal_volume 56
_journal_year 2017
_chemical_formula_moiety '[Nd3 Zn6 (H2 O)7 (C10 H8 N2)2 (C6 H3 N2 O4)7], 3(C3 H7 N O)'
_chemical_formula_sum 'C71 H72 N21 Nd3 O38 Zn6'
_chemical_formula_weight 2652.43
_space_group_crystal_system orthorhombic
_space_group_IT_number 62
_space_group_name_Hall '-P 2ac 2n'
_space_group_name_H-M_alt 'P n m a'
_symmetry_space_group_name_Hall '-P 2ac 2n'
_symmetry_space_group_name_H-M 'P n m a'
_atom_sites_solution_hydrogens mixed
_audit_creation_method SHELXL-2014/6
_cell_angle_alpha 90
_cell_angle_beta 90
_cell_angle_gamma 90
_cell_formula_units_Z 4
_cell_length_a 16.1437(9)
_cell_length_b 33.5774(19)
_cell_length_c 16.8582(10)
_cell_measurement_reflns_used 9892
_cell_measurement_temperature 293(2)
_cell_measurement_theta_max 28.3828
_cell_measurement_theta_min 2.4163
_cell_volume 9138.2(9)
_computing_structure_refinement 'SHELXL-2014/6 (Sheldrick, 2014)'
_diffrn_ambient_temperature 293(2)
_diffrn_measured_fraction_theta_full 0.999
_diffrn_measured_fraction_theta_max 0.999
_diffrn_measurement_device_type 'Bruker SMART APEX diffractometer'
_diffrn_measurement_method '\w scan'
_diffrn_radiation_type MoK\a
_diffrn_radiation_wavelength 0.71073
_diffrn_reflns_av_R_equivalents 0.0767
_diffrn_reflns_av_unetI/netI 0.0443
_diffrn_reflns_Laue_measured_fraction_full 0.999
_diffrn_reflns_Laue_measured_fraction_max 0.999
_diffrn_reflns_limit_h_max 20
_diffrn_reflns_limit_h_min -20
_diffrn_reflns_limit_k_max 43
_diffrn_reflns_limit_k_min -43
_diffrn_reflns_limit_l_max 21
_diffrn_reflns_limit_l_min -21
_diffrn_reflns_number 101562
_diffrn_reflns_point_group_measured_fraction_full 0.999
_diffrn_reflns_point_group_measured_fraction_max 0.999
_diffrn_reflns_theta_full 25.242
_diffrn_reflns_theta_max 27.500
_diffrn_reflns_theta_min 1.352
_exptl_absorpt_coefficient_mu 3.317
_exptl_absorpt_correction_T_max 1
_exptl_absorpt_correction_T_min 0.426179
_exptl_absorpt_correction_type multi-scan
_exptl_crystal_colour colorless
_exptl_crystal_density_diffrn 1.928
_exptl_crystal_description prism
_exptl_crystal_F_000 5236
_exptl_crystal_size_max 0.300
_exptl_crystal_size_mid 0.200
_exptl_crystal_size_min 0.100
_refine_diff_density_max 2.162
_refine_diff_density_min -2.019
_refine_diff_density_rms 0.205
_refine_ls_extinction_method none
_refine_ls_goodness_of_fit_ref 1.050
_refine_ls_hydrogen_treatment constr
_refine_ls_matrix_type full
_refine_ls_number_parameters 572
_refine_ls_number_reflns 10674
_refine_ls_number_restraints 43
_refine_ls_restrained_S_all 1.049
_refine_ls_R_factor_all 0.0725
_refine_ls_R_factor_gt 0.0559
_refine_ls_shift/su_max 0.001
_refine_ls_shift/su_mean 0.001
_refine_ls_structure_factor_coef Fsqd
_refine_ls_weighting_details 'w=1/[\s^2^(Fo^2^)+(0.0871P)^2^+88.5658P] where P=(Fo^2^+2Fc^2^)/3'
_refine_ls_weighting_scheme calc
_refine_ls_wR_factor_gt 0.1558
_refine_ls_wR_factor_ref 0.1739
_reflns_number_gt 8494
_reflns_number_total 10674
_reflns_threshold_expression 'I > 2\s(I)'
_cod_data_source_file ic6b02851_si_001.cif
_cod_data_source_block ndzn
_cod_depositor_comments 'Adding full bibliography for 4345043--4345044.cif.'
_cod_database_code 4345044
_shelx_estimated_absorpt_t_min 0.436
_shelx_estimated_absorpt_t_max 0.733
_shelxl_version_number 2014/6

loop_
_space_group_symop_operation_xyz
'x, y, z'
'-x+1/2, -y, z+1/2'
'-x, y+1/2, -z'
'x+1/2, -y+1/2, -z+1/2'
'-x, -y, -z'
'x-1/2, y, -z-1/2'
'x, -y-1/2, z'
'-x-1/2, y-1/2, z-1/2'

loop_
_atom_site_label
_atom_site_type_symbol
_atom_site_fract_x
_atom_site_fract_y
_atom_site_fract_z
_atom_site_U_iso_or_equiv
_atom_site_adp_type
_atom_site_occupancy
_atom_site_site_symmetry_order
_atom_site_calc_flag
_atom_site_refinement_flags_posn
_atom_site_refinement_flags_adp
_atom_site_refinement_flags_occupancy
_atom_site_disorder_assembly
_atom_site_disorder_group
Nd1 Nd 0.48274(2) 0.55400(2) 0.55448(2) 0.01921(11) Uani 1 1 d . . . . .
Nd2 Nd 1.09729(3) 0.7500 0.35088(3) 0.02294(13) Uani 1 2 d S T P . .
Zn1 Zn 0.73777(7) 0.49026(3) 0.28760(6) 0.0431(2) Uani 1 1 d . . . . .
Zn2 Zn 0.76969(6) 0.65965(3) 0.43073(6) 0.0360(2) Uani 1 1 d . . . . .
Zn3 Zn 0.56305(7) 0.66668(3) 0.82615(6) 0.0489(3) Uani 1 1 d D . . . .
O1 O 0.5652(3) 0.51445(16) 0.4677(3) 0.0371(12) Uani 1 1 d . . . . .
O2 O 0.6393(4) 0.47973(16) 0.3861(3) 0.0399(13) Uani 1 1 d . . . . .
O3 O 0.5984(4) 0.5882(2) 0.5473(4) 0.0585(19) Uani 1 1 d . . . . .
O4 O 0.6785(4) 0.63939(18) 0.5162(4) 0.0481(15) Uani 1 1 d . . . . .
O5 O 0.4630(4) 0.58749(19) 0.6665(3) 0.0423(13) Uani 1 1 d . . . . .
O6 O 0.4844(4) 0.6421(2) 0.7369(4) 0.0568(18) Uani 1 1 d . . . . .
O7 O 0.5596(4) 0.51698(17) 0.6415(3) 0.0405(13) Uani 1 1 d . . . . .
O8 O 0.6723(4) 0.49548(18) 0.7004(4) 0.0508(16) Uani 1 1 d . . . . .
O9 O 0.8682(4) 0.6769(2) 0.3485(4) 0.0477(15) Uani 1 1 d . . . . .
O10 O 0.9878(4) 0.7086(2) 0.3447(4) 0.0559(18) Uani 1 1 d . . . . .
O11 O 1.1216(4) 0.7082(3) 0.4531(4) 0.064(2) Uani 1 1 d . . . . .
O12 O 1.1332(4) 0.6887(2) 0.5782(4) 0.066(2) Uani 1 1 d . . . . .
O13 O 0.6875(5) 0.66333(18) 0.3243(4) 0.0564(18) Uani 1 1 d . . . . .
O14 O 0.6342(5) 0.7073(2) 0.2411(5) 0.070(2) Uani 1 1 d . . . . .
O1w O 0.4312(7) 0.6157(2) 0.5205(5) 0.085(3) Uani 1 1 d . . . . .
H11 H 0.4444 0.6324 0.5555 0.127 Uiso 1 1 d R U . . .
H12 H 0.4514 0.6227 0.4767 0.127 Uiso 1 1 d R U . . .
O2w O 0.4082(6) 0.5521(2) 0.4391(5) 0.076(3) Uani 1 1 d . . . . .
H21 H 0.4367 0.5415 0.4031 0.114 Uiso 1 1 d R U . . .
H22 H 0.3651 0.5386 0.4465 0.114 Uiso 1 1 d R U . . .
O3w O 1.2426(7) 0.7500 0.3629(7) 0.072(3) Uani 1 2 d S T P . .
H31 H 1.2564 0.7657 0.3994 0.108 Uiso 0.5 1 d R U P . .
H32 H 1.2589 0.7269 0.3741 0.108 Uiso 0.5 1 d R U P . .
O4w O 0.6206(16) 0.7071(9) 0.7579(19) 0.092(7) Uani 0.5 1 d D U P A 1
H41 H 0.6035 0.7303 0.7667 0.137 Uiso 0.5 1 d R U P A 1
H42 H 0.6105 0.6995 0.7114 0.137 Uiso 0.5 1 d R U P A 1
O4w' O 0.5814(17) 0.7128(8) 0.7525(19) 0.092(7) Uani 0.5 1 d D . P A 2
H41' H 0.6184 0.7041 0.7220 0.110 Uiso 0.5 1 d R U P A 2
H42' H 0.5381 0.7123 0.7248 0.110 Uiso 0.5 1 d R U P A 2
N1 N 0.7476(4) 0.5386(2) 0.3550(4) 0.0396(15) Uani 1 1 d . . . . .
N2 N 0.7643(4) 0.5987(2) 0.4095(4) 0.0374(14) Uani 1 1 d . . . . .
N3 N 0.6224(5) 0.6155(2) 0.8030(4) 0.0424(16) Uani 1 1 d . . . . .
N4 N 0.6933(4) 0.5596(2) 0.7897(4) 0.0388(15) Uani 1 1 d . . . . .
N5 N 0.8700(4) 0.6678(2) 0.5059(4) 0.0416(16) Uani 1 1 d . . . . .
N6 N 0.9727(4) 0.6736(2) 0.5944(4) 0.0448(17) Uani 1 1 d . . . . .
N7 N 0.7264(5) 0.7171(2) 0.4323(4) 0.0456(17) Uani 1 1 d . . . . .
N8 N 0.6477(5) 0.4821(2) 0.2048(5) 0.0507(19) Uani 1 1 d . . . . .
N9 N 0.3448(8) 0.4235(4) -0.0781(8) 0.095(4) Uani 1 1 d . U . . .
C1 C 0.6280(5) 0.5118(2) 0.4237(4) 0.0331(16) Uani 1 1 d . . . . .
C2 C 0.6874(5) 0.5436(2) 0.4125(5) 0.0344(16) Uani 1 1 d . . . . .
C3 C 0.6988(5) 0.5805(2) 0.4454(4) 0.0323(15) Uani 1 1 d . . . . .
C4 C 0.6547(5) 0.6043(2) 0.5070(5) 0.0375(17) Uani 1 1 d . . . . .
C5 C 0.7919(5) 0.5722(2) 0.3554(5) 0.0409(18) Uani 1 1 d . . . . .
C6 C 0.8633(7) 0.5809(3) 0.3031(7) 0.069(3) Uani 1 1 d . . . . .
H6A H 0.8475 0.6004 0.2643 0.103 Uiso 1 1 calc R U . . .
H6B H 0.8804 0.5569 0.2767 0.103 Uiso 1 1 calc R U . . .
H6C H 0.9084 0.5910 0.3343 0.103 Uiso 1 1 calc R U . . .
C7 C 0.5051(5) 0.6080(3) 0.7140(5) 0.0386(18) Uani 1 1 d . . . . .
C8 C 0.5827(5) 0.5922(2) 0.7482(5) 0.0356(16) Uani 1 1 d . . . . .
C9 C 0.6260(5) 0.5573(2) 0.7386(5) 0.0351(16) Uani 1 1 d . . . . .
C10 C 0.6182(5) 0.5215(2) 0.6900(4) 0.0360(17) Uani 1 1 d . . . . .
C11 C 0.6892(5) 0.5948(3) 0.8255(5) 0.0432(19) Uani 1 1 d . . . . .
C12 C 0.7525(7) 0.6095(3) 0.8825(7) 0.064(3) Uani 1 1 d . . . . .
H12A H 0.7678 0.5883 0.9179 0.095 Uiso 1 1 calc R U . . .
H12B H 0.7300 0.6312 0.9124 0.095 Uiso 1 1 calc R U . . .
H12C H 0.8005 0.6183 0.8539 0.095 Uiso 1 1 calc R U . . .
C13 C 0.9314(5) 0.6897(3) 0.3816(5) 0.0403(18) Uani 1 1 d . . . . .
C14 C 0.9389(5) 0.6825(2) 0.4673(5) 0.0381(17) Uani 1 1 d . . . . .
C15 C 1.0023(5) 0.6860(3) 0.5218(5) 0.0401(18) Uani 1 1 d . . . . .
C16 C 1.0909(5) 0.6952(3) 0.5165(6) 0.049(2) Uani 1 1 d . . . . .
C17 C 0.8926(6) 0.6637(3) 0.5827(5) 0.0431(19) Uani 1 1 d . . . . .
C18 C 0.8339(7) 0.6528(4) 0.6466(6) 0.067(3) Uani 1 1 d . . . . .
H18A H 0.8511 0.6283 0.6706 0.100 Uiso 1 1 calc R U . . .
H18B H 0.7794 0.6496 0.6246 0.100 Uiso 1 1 calc R U . . .
H18C H 0.8330 0.6735 0.6859 0.100 Uiso 1 1 calc R U . . .
C19 C 0.6705(6) 0.6979(3) 0.3054(5) 0.046(2) Uani 1 1 d . . . . .
C20 C 0.6938(5) 0.7295(3) 0.3630(5) 0.0422(19) Uani 1 1 d . . . . .
C21 C 0.7454(9) 0.7500 0.4731(8) 0.048(3) Uani 1 2 d S T P . .
C22 C 0.7791(13) 0.7500 0.5565(9) 0.071(5) Uani 1 2 d S T P . .
H22A H 0.8321 0.7371 0.5572 0.107 Uiso 0.5 1 calc R U P . .
H22B H 0.7416 0.7360 0.5908 0.107 Uiso 0.5 1 calc R U P . .
H22C H 0.7851 0.7769 0.5747 0.107 Uiso 0.5 1 calc R U P . .
C23 C 0.5735(7) 0.4993(3) 0.2032(6) 0.058(3) Uani 1 1 d . . . . .
H23 H 0.5615 0.5188 0.2405 0.069 Uiso 1 1 calc R U . . .
C24 C 0.5142(7) 0.4892(4) 0.1489(6) 0.063(3) Uani 1 1 d . . . . .
H24 H 0.4634 0.5022 0.1501 0.075 Uiso 1 1 calc R U . . .
C25 C 0.5281(6) 0.4596(3) 0.0911(6) 0.054(2) Uani 1 1 d . . . . .
C26 C 0.6059(8) 0.4438(4) 0.0907(8) 0.071(3) Uani 1 1 d . . . . .
H26 H 0.6205 0.4255 0.0518 0.085 Uiso 1 1 calc R U . . .
C27 C 0.6633(8) 0.4548(4) 0.1475(7) 0.072(3) Uani 1 1 d . . . . .
H27 H 0.7152 0.4428 0.1464 0.087 Uiso 1 1 calc R U . . .
C29 C 0.3327(9) 0.4545(5) -0.0301(9) 0.088(4) Uani 1 1 d . U . . .
H29 H 0.2824 0.4679 -0.0337 0.105 Uiso 1 1 calc R U . . .
C30 C 0.3902(7) 0.4683(4) 0.0248(7) 0.070(3) Uani 1 1 d . U . . .
H30 H 0.3788 0.4908 0.0550 0.084 Uiso 1 1 calc R U . . .
C31 C 0.4658(7) 0.4478(3) 0.0344(6) 0.053(2) Uani 1 1 d . U . . .
C32 C 0.4764(8) 0.4156(4) -0.0154(8) 0.074(3) Uani 1 1 d . U . . .
H32A H 0.5254 0.4011 -0.0130 0.088 Uiso 1 1 calc R U . . .
C33 C 0.4168(10) 0.4045(5) -0.0679(9) 0.090(4) Uani 1 1 d . U . . .
H33 H 0.4268 0.3821 -0.0990 0.108 Uiso 1 1 calc R U . . .

loop_
_atom_site_aniso_label
_atom_site_aniso_U_11
_atom_site_aniso_U_22
_atom_site_aniso_U_33
_atom_site_aniso_U_23
_atom_site_aniso_U_13
_atom_site_aniso_U_12
Nd1 0.01891(18) 0.01848(18) 0.02026(17) -0.00286(12) 0.00140(12) -0.00347(12)
Nd2 0.0229(2) 0.0243(3) 0.0216(2) 0.000 0.00841(18) 0.000
Zn1 0.0489(6) 0.0368(5) 0.0434(5) -0.0045(4) 0.0109(4) -0.0001(4)
Zn2 0.0376(5) 0.0271(4) 0.0434(5) 0.0032(4) -0.0013(4) -0.0056(4)
Zn3 0.0582(6) 0.0429(6) 0.0455(6) -0.0145(5) 0.0114(5) -0.0038(5)
O1 0.039(3) 0.033(3) 0.039(3) -0.007(2) 0.014(2) -0.007(2)
O2 0.046(3) 0.031(3) 0.043(3) -0.011(2) 0.010(3) -0.010(2)
O3 0.056(4) 0.058(4) 0.062(4) -0.018(3) 0.029(3) -0.032(3)
O4 0.049(3) 0.035(3) 0.060(4) -0.010(3) 0.014(3) -0.011(3)
O5 0.039(3) 0.050(4) 0.038(3) -0.014(3) 0.001(2) 0.000(3)
O6 0.063(4) 0.052(4) 0.056(4) -0.021(3) -0.012(3) 0.015(3)
O7 0.049(3) 0.033(3) 0.039(3) -0.005(2) -0.010(3) -0.003(3)
O8 0.058(4) 0.033(3) 0.061(4) -0.008(3) -0.024(3) 0.007(3)
O9 0.043(3) 0.055(4) 0.045(3) 0.003(3) -0.003(3) -0.019(3)
O10 0.046(4) 0.072(5) 0.050(4) 0.007(3) 0.005(3) -0.022(3)
O11 0.045(4) 0.085(6) 0.063(4) 0.035(4) -0.006(3) -0.010(4)
O12 0.051(4) 0.082(5) 0.063(4) 0.037(4) -0.022(3) -0.023(4)
O13 0.074(5) 0.031(3) 0.064(4) 0.000(3) -0.024(4) -0.004(3)
O14 0.099(6) 0.043(4) 0.068(5) 0.004(3) -0.044(4) -0.006(4)
O1w 0.145(8) 0.041(4) 0.068(5) -0.006(4) -0.018(5) 0.018(5)
O2w 0.107(7) 0.051(5) 0.069(5) -0.013(4) -0.041(5) 0.021(4)
O3w 0.057(6) 0.080(8) 0.080(8) 0.000 0.013(6) 0.000
O4w 0.124(18) 0.068(8) 0.083(7) 0.006(6) 0.004(13) -0.036(12)
O4w' 0.124(18) 0.068(8) 0.083(7) 0.006(6) 0.004(13) -0.036(12)
N1 0.042(4) 0.031(3) 0.045(4) -0.005(3) 0.015(3) -0.006(3)
N2 0.034(3) 0.036(4) 0.042(4) 0.005(3) 0.003(3) -0.003(3)
N3 0.050(4) 0.038(4) 0.039(4) -0.014(3) -0.001(3) -0.005(3)
N4 0.044(4) 0.034(4) 0.038(3) -0.002(3) -0.008(3) 0.000(3)
N5 0.041(4) 0.045(4) 0.039(4) 0.006(3) 0.001(3) -0.006(3)
N6 0.040(4) 0.054(5) 0.040(4) 0.009(3) -0.004(3) -0.010(3)
N7 0.064(5) 0.034(4) 0.039(4) 0.001(3) -0.008(3) 0.000(3)
N8 0.058(5) 0.050(5) 0.044(4) 0.000(3) 0.008(4) 0.003(4)
N9 0.086(7) 0.101(7) 0.098(7) 0.004(6) -0.017(6) -0.008(6)
C1 0.033(4) 0.033(4) 0.033(4) -0.001(3) 0.004(3) -0.009(3)
C2 0.033(4) 0.034(4) 0.036(4) -0.002(3) 0.003(3) -0.002(3)
C3 0.033(4) 0.027(4) 0.037(4) 0.004(3) 0.003(3) -0.003(3)
C4 0.035(4) 0.033(4) 0.044(4) -0.001(3) 0.005(3) -0.003(3)
C5 0.038(4) 0.032(4) 0.053(5) -0.002(4) 0.012(4) -0.003(3)
C6 0.068(7) 0.056(6) 0.083(8) -0.009(6) 0.035(6) -0.017(5)
C7 0.037(4) 0.044(5) 0.035(4) -0.005(3) 0.006(3) 0.006(3)
C8 0.044(4) 0.031(4) 0.031(4) -0.005(3) 0.003(3) 0.001(3)
C9 0.044(4) 0.028(4) 0.033(4) 0.002(3) 0.000(3) -0.001(3)
C10 0.041(4) 0.038(4) 0.028(4) -0.001(3) -0.006(3) -0.002(3)
C11 0.043(5) 0.047(5) 0.039(4) -0.007(4) -0.007(4) -0.001(4)
C12 0.067(7) 0.059(7) 0.065(7) -0.020(5) -0.016(5) -0.006(5)
C13 0.041(4) 0.043(5) 0.037(4) 0.000(3) 0.000(3) -0.007(4)
C14 0.038(4) 0.035(4) 0.042(4) 0.007(3) 0.000(3) -0.003(3)
C15 0.042(4) 0.036(4) 0.042(4) 0.012(4) -0.004(4) -0.006(3)
C16 0.042(5) 0.048(5) 0.057(5) 0.024(4) -0.008(4) -0.008(4)
C17 0.049(5) 0.040(5) 0.040(4) 0.007(4) 0.000(4) 0.003(4)
C18 0.055(6) 0.095(9) 0.050(6) 0.018(6) 0.008(5) -0.002(6)
C19 0.048(5) 0.042(5) 0.046(5) 0.005(4) -0.019(4) 0.000(4)
C20 0.042(4) 0.039(5) 0.046(5) 0.001(4) -0.007(4) 0.000(4)
C21 0.059(8) 0.039(7) 0.046(7) 0.000 -0.005(6) 0.000
C22 0.106(14) 0.059(10) 0.049(8) 0.000 -0.020(8) 0.000
C23 0.057(6) 0.062(6) 0.055(6) -0.012(5) 0.011(5) 0.001(5)
C24 0.066(7) 0.069(7) 0.054(6) 0.004(5) 0.017(5) 0.014(5)
C25 0.050(5) 0.054(6) 0.057(6) 0.012(5) 0.003(4) 0.002(4)
C26 0.067(7) 0.069(8) 0.077(8) -0.024(6) -0.009(6) 0.015(6)
C27 0.062(7) 0.075(8) 0.080(8) -0.025(6) -0.012(6) 0.015(6)
C29 0.074(7) 0.099(8) 0.091(7) 0.008(7) -0.005(6) 0.000(6)
C30 0.064(6) 0.079(7) 0.068(6) 0.004(5) 0.005(5) -0.001(5)
C31 0.060(5) 0.046(5) 0.054(5) 0.008(4) 0.003(4) -0.005(4)
C32 0.079(7) 0.060(6) 0.082(7) -0.010(5) -0.015(6) 0.013(5)
C33 0.093(8) 0.086(8) 0.090(7) -0.006(6) -0.016(6) 0.006(6)

loop_
_atom_type_symbol
_atom_type_description
_atom_type_scat_dispersion_real
_atom_type_scat_dispersion_imag
_atom_type_scat_source
C C 0.0033 0.0016 'International Tables Vol C Tables 4.2.6.8 and 6.1.1.4'
H H 0.0000 0.0000 'International Tables Vol C Tables 4.2.6.8 and 6.1.1.4'
N N 0.0061 0.0033 'International Tables Vol C Tables 4.2.6.8 and 6.1.1.4'
O O 0.0106 0.0060 'International Tables Vol C Tables 4.2.6.8 and 6.1.1.4'
Zn Zn 0.2839 1.4301 'International Tables Vol C Tables 4.2.6.8 and 6.1.1.4'
Nd Nd -0.1943 3.0179 'International Tables Vol C Tables 4.2.6.8 and 6.1.1.4'

loop_
_geom_angle_atom_site_label_1
_geom_angle_atom_site_label_2
_geom_angle_atom_site_label_3
_geom_angle
_geom_angle_site_symmetry_1
_geom_angle_site_symmetry_3
O3 Nd1 O5 84.5(2) . .
O3 Nd1 O7 81.9(3) . .
O5 Nd1 O7 78.9(2) . .
O3 Nd1 O2w 114.5(3) . .
O5 Nd1 O2w 131.4(3) . .
O7 Nd1 O2w 144.6(2) . .
O3 Nd1 O1w 79.8(3) . .
O5 Nd1 O1w 72.8(3) . .
O7 Nd1 O1w 147.5(3) . .
O2w Nd1 O1w 67.9(3) . .
O3 Nd1 O1 77.4(2) . .
O5 Nd1 O1 152.2(2) . .
O7 Nd1 O1 77.8(2) . .
O2w Nd1 O1 75.9(3) . .
O1w Nd1 O1 123.4(3) . .
O3 Nd1 O1 138.6(2) . 5_666
O5 Nd1 O1 123.9(2) . 5_666
O7 Nd1 O1 76.1(2) . 5_666
O2w Nd1 O1 71.3(2) . 5_666
O1w Nd1 O1 133.6(3) . 5_666
O1 Nd1 O1 64.0(2) . 5_666
O3 Nd1 O2 159.3(2) . 5_666
O5 Nd1 O2 77.0(2) . 5_666
O7 Nd1 O2 85.6(2) . 5_666
O2w Nd1 O2 85.0(3) . 5_666
O1w Nd1 O2 102.9(3) . 5_666
O1 Nd1 O2 115.90(18) . 5_666
O1 Nd1 O2 51.95(17) 5_666 5_666
O3 Nd1 Nd1 108.77(18) . 5_666
O5 Nd1 Nd1 147.95(17) . 5_666
O7 Nd1 Nd1 74.53(14) . 5_666
O2w Nd1 Nd1 70.50(18) . 5_666
O1w Nd1 Nd1 137.1(2) . 5_666
O1 Nd1 Nd1 32.51(13) . 5_666
O1 Nd1 Nd1 31.46(12) 5_666 5_666
O2 Nd1 Nd1 83.40(12) 5_666 5_666
O14 Nd2 O14 81.6(4) 6_656 4_565
O14 Nd2 O10 125.7(3) 6_656 7_575
O14 Nd2 O10 77.1(3) 4_565 7_575
O14 Nd2 O10 77.1(3) 6_656 .
O14 Nd2 O10 125.7(3) 4_565 .
O10 Nd2 O10 76.2(4) 7_575 .
O14 Nd2 O11 154.0(3) 6_656 7_575
O14 Nd2 O11 94.9(3) 4_565 7_575
O10 Nd2 O11 77.7(3) 7_575 7_575
O10 Nd2 O11 123.7(3) . 7_575
O14 Nd2 O11 94.9(3) 6_656 .
O14 Nd2 O11 154.0(3) 4_565 .
O10 Nd2 O11 123.7(3) 7_575 .
O10 Nd2 O11 77.7(3) . .
O11 Nd2 O11 76.9(4) 7_575 .
O14 Nd2 O3w 77.9(3) 6_656 .
O14 Nd2 O3w 77.9(3) 4_565 .
O10 Nd2 O3w 141.9(2) 7_575 .
O10 Nd2 O3w 141.9(2) . .
O11 Nd2 O3w 76.2(3) 7_575 .
O11 Nd2 O3w 76.2(3) . .
N1 Zn1 N4 128.7(3) . 2_664
N1 Zn1 N8 124.0(3) . .
N4 Zn1 N8 107.2(3) 2_664 .
N1 Zn1 O8 99.1(3) . 2_664
N4 Zn1 O8 79.7(3) 2_664 2_664
N8 Zn1 O8 92.5(3) . 2_664
N1 Zn1 O2 76.7(2) . .
N4 Zn1 O2 103.9(2) 2_664 .
N8 Zn1 O2 88.9(3) . .
O8 Zn1 O2 175.6(2) 2_664 .
N7 Zn2 N5 97.7(3) . .
N7 Zn2 N2 156.0(3) . .
N5 Zn2 N2 105.5(3) . .
N7 Zn2 O4 93.1(3) . .
N5 Zn2 O4 99.5(3) . .
N2 Zn2 O4 77.2(2) . .
N7 Zn2 O9 90.4(3) . .
N5 Zn2 O9 77.6(2) . .
N2 Zn2 O9 100.5(3) . .
O4 Zn2 O9 175.7(3) . .
N7 Zn2 O13 75.9(3) . .
N5 Zn2 O13 161.2(3) . .
N2 Zn2 O13 83.8(2) . .
O4 Zn2 O13 98.5(3) . .
O9 Zn2 O13 84.7(3) . .
N6 Zn3 N3 125.4(3) 6_557 .
N6 Zn3 O4w 130.2(11) 6_557 .
N3 Zn3 O4w 104.2(11) . .
N6 Zn3 O4w' 115.7(10) 6_557 .
N3 Zn3 O4w' 118.0(11) . .
N6 Zn3 O12 80.7(3) 6_557 6_557
N3 Zn3 O12 101.2(3) . 6_557
O4w Zn3 O12 87.3(11) . 6_557
O4w' Zn3 O12 97.1(11) . 6_557
N6 Zn3 O6 94.8(3) 6_557 .
N3 Zn3 O6 79.4(3) . .
O4w Zn3 O6 97.6(10) . .
O4w' Zn3 O6 87.1(10) . .
O12 Zn3 O6 174.8(3) 6_557 .
C1 O1 Nd1 148.4(5) . .
C1 O1 Nd1 95.6(4) . 5_666
Nd1 O1 Nd1 116.0(2) . 5_666
C1 O2 Zn1 109.1(5) . .
C1 O2 Nd1 94.1(4) . 5_666
Zn1 O2 Nd1 154.1(2) . 5_666
C4 O3 Nd1 150.5(6) . .
C4 O4 Zn2 114.9(5) . .
C7 O5 Nd1 138.0(5) . .
C7 O6 Zn3 114.3(6) . .
C10 O7 Nd1 139.3(5) . .
C10 O8 Zn1 114.7(5) . 2_665
C13 O9 Zn2 113.9(5) . .
C13 O10 Nd2 148.0(6) . .
C16 O11 Nd2 142.9(7) . .
C16 O12 Zn3 113.6(6) . 6_657
C19 O13 Zn2 113.0(5) . .
C19 O14 Nd2 152.8(6) . 6_556
C5 N1 C2 105.6(7) . .
C5 N1 Zn1 137.3(6) . .
C2 N1 Zn1 116.4(5) . .
C5 N2 C3 105.0(7) . .
C5 N2 Zn2 138.8(6) . .
C3 N2 Zn2 113.4(5) . .
C11 N3 C8 105.7(7) . .
C11 N3 Zn3 140.8(6) . .
C8 N3 Zn3 113.4(6) . .
C11 N4 C9 107.0(7) . .
C11 N4 Zn1 140.9(6) . 2_665
C9 N4 Zn1 112.1(5) . 2_665
C17 N5 C14 105.7(7) . .
C17 N5 Zn2 141.5(6) . .
C14 N5 Zn2 112.8(5) . .
C17 N6 C15 106.0(7) . .
C17 N6 Zn3 140.4(6) . 6_657
C15 N6 Zn3 112.2(5) . 6_657
C21 N7 C20 106.4(8) . .
C21 N7 Zn2 134.9(7) . .
C20 N7 Zn2 114.3(6) . .
C23 N8 C27 116.6(9) . .
C23 N8 Zn1 126.8(7) . .
C27 N8 Zn1 116.5(7) . .
C29 N9 C33 115.0(13) . .
O1 C1 O2 118.3(7) . .
O1 C1 C2 123.9(7) . .
O2 C1 C2 117.8(7) . .
C3 C2 N1 107.4(7) . .
C3 C2 C1 134.7(7) . .
N1 C2 C1 117.9(7) . .
N2 C3 C2 109.3(7) . .
N2 C3 C4 116.1(7) . .
C2 C3 C4 134.6(7) . .
O4 C4 O3 124.2(8) . .
O4 C4 C3 116.4(7) . .
O3 C4 C3 119.4(7) . .
N1 C5 N2 112.7(7) . .
N1 C5 C6 125.5(8) . .
N2 C5 C6 121.9(8) . .
O6 C7 O5 123.6(8) . .
O6 C7 C8 115.8(8) . .
O5 C7 C8 120.6(7) . .
N3 C8 C9 109.2(7) . .
N3 C8 C7 117.0(7) . .
C9 C8 C7 133.8(7) . .
C8 C9 N4 106.1(7) . .
C8 C9 C10 136.4(8) . .
N4 C9 C10 117.5(7) . .
O8 C10 O7 122.1(7) . .
O8 C10 C9 116.0(7) . .
O7 C10 C9 121.9(7) . .
N4 C11 N3 111.9(7) . .
N4 C11 C12 123.7(8) . .
N3 C11 C12 124.3(8) . .
O9 C13 O10 122.8(8) . .
O9 C13 C14 116.9(7) . .
O10 C13 C14 120.3(8) . .
N5 C14 C15 108.2(7) . .
N5 C14 C13 117.2(7) . .
C15 C14 C13 134.6(8) . .
N6 C15 C14 108.0(7) . .
N6 C15 C16 117.1(8) . .
C14 C15 C16 134.4(8) . .
O11 C16 O12 123.1(8) . .
O11 C16 C15 120.7(8) . .
O12 C16 C15 116.2(8) . .
N6 C17 N5 111.9(8) . .
N6 C17 C18 124.6(8) . .
N5 C17 C18 123.3(8) . .
O13 C19 O14 123.7(9) . .
O13 C19 C20 116.5(7) . .
O14 C19 C20 119.8(8) . .
N7 C20 C20 107.9(5) . 7_575
N7 C20 C19 116.5(7) . .
C20 C20 C19 135.5(5) 7_575 .
N7 C21 N7 111.4(11) . 7_575
N7 C21 C22 124.2(6) . .
N7 C21 C22 124.2(6) 7_575 .
N8 C23 C24 122.4(10) . .
C23 C24 C25 121.7(10) . .
C26 C25 C24 115.1(10) . .
C26 C25 C31 122.3(11) . .
C24 C25 C31 122.6(10) . .
C25 C26 C27 120.7(11) . .
N8 C27 C26 123.3(11) . .
N9 C29 C30 124.5(14) . .
C29 C30 C31 119.5(13) . .
C32 C31 C30 114.8(11) . .
C32 C31 C25 122.0(10) . .
C30 C31 C25 123.2(10) . .
C33 C32 C31 121.5(13) . .
N9 C33 C32 124.6(15) . .

loop_
_geom_bond_atom_site_label_1
_geom_bond_atom_site_label_2
_geom_bond_distance
_geom_bond_site_symmetry_2
Nd1 O1 2.383(5) .
Nd1 O1 2.454(5) 5_666
Nd1 O2 2.483(5) 5_666
Nd1 O3 2.196(6) .
Nd1 O5 2.221(5) .
Nd1 O7 2.288(6) .
Nd1 O1w 2.306(7) .
Nd1 O2w 2.288(7) .
Nd2 O10 2.250(6) .
Nd2 O10 2.250(6) 7_575
Nd2 O11 2.257(7) .
Nd2 O11 2.257(7) 7_575
Nd2 O14 2.195(7) 4_565
Nd2 O14 2.195(7) 6_656
Nd2 O3w 2.355(11) .
Zn1 N1 1.987(7) .
Zn1 N4 2.010(7) 2_664
Zn1 N8 2.035(8) .
Zn1 O8 2.121(6) 2_664
Zn1 O2 2.326(6) .
Zn2 N7 2.052(7) .
Zn2 N5 2.075(7) .
Zn2 N2 2.079(7) .
Zn2 O4 2.170(6) .
Zn2 O9 2.188(6) .
Zn2 O13 2.236(7) .
Zn3 N6 1.994(7) 6_557
Zn3 N3 2.006(7) .
Zn3 O4w 2.008(11) .
Zn3 O4w' 2.008(11) .
Zn3 O12 2.105(7) 6_557
Zn3 O6 2.135(7) .
O1 C1 1.258(9) .
O1 Nd1 2.454(5) 5_666
O2 C1 1.262(9) .
O2 Nd1 2.483(5) 5_666
O3 C4 1.256(10) .
O4 C4 1.248(10) .
O5 C7 1.257(10) .
O6 C7 1.251(10) .
O7 C10 1.261(9) .
O8 C10 1.248(10) .
O8 Zn1 2.121(6) 2_665
O9 C13 1.241(10) .
O10 C13 1.272(10) .
O11 C16 1.256(11) .
O12 C16 1.263(11) .
O12 Zn3 2.105(7) 6_657
O13 C19 1.233(10) .
O14 C19 1.272(10) .
O14 Nd2 2.195(7) 6_556
N1 C5 1.336(10) .
N1 C2 1.382(10) .
N2 C5 1.350(11) .
N2 C3 1.363(10) .
N3 C11 1.338(11) .
N3 C8 1.369(10) .
N4 C11 1.329(11) .
N4 C9 1.388(10) .
N4 Zn1 2.010(7) 2_665
N5 C17 1.352(11) .
N5 C14 1.380(10) .
N6 C17 1.350(11) .
N6 C15 1.377(11) .
N6 Zn3 1.994(7) 6_657
N7 C21 1.337(10) .
N7 C20 1.347(11) .
N8 C23 1.329(13) .
N8 C27 1.355(13) .
N9 C29 1.332(19) .
N9 C33 1.337(18) .
C1 C2 1.448(10) .
C2 C3 1.372(11) .
C3 C4 1.492(11) .
C5 C6 1.482(12) .
C7 C8 1.478(11) .
C8 C9 1.375(11) .
C9 C10 1.458(11) .
C11 C12 1.486(12) .
C13 C14 1.469(11) .
C14 C15 1.381(12) .
C15 C16 1.466(12) .
C17 C18 1.481(13) .
C19 C20 1.486(12) .
C20 C20 1.380(17) 7_575
C21 N7 1.337(10) 7_575
C21 C22 1.508(19) .
C23 C24 1.368(15) .
C24 C25 1.411(15) .
C25 C26 1.362(15) .
C25 C31 1.443(15) .
C26 C27 1.383(16) .
C29 C30 1.390(18) .
C30 C31 1.409(16) .
C31 C32 1.382(16) .
C32 C33 1.359(18) .
